data_4028642
loop_
_publ_author_name
'Sergey P. Gromov'
'Svetlana N. Dmitrieva'
'Artem I. Vedernikov'
'Nikolay A. Kurchavov'
'Lyudmila G. Kuz'mina'
'Sergey K. Sazonov'
'Yuri A. Strelenko'
'Michael V. Alfimov'
'Judith A. K. Howard'
'Evgeny N. Ushakov'

_publ_section_title
;
 Synthesis, Structure, and Characterization of Chromo(fluoro)ionophores
 with Cation-Triggered Emission Based on N-Methylaza-Crown-Ether Styryl
 Dyes
;
_journal_name_full 'Journal of Organic Chemistry'
_journal_page_first 9834
_journal_page_last 9847
_journal_paper_doi 10.1021/jo401555a
_journal_volume 78
_journal_year 2013
_chemical_formula_sum 'C30 H41 Cl2 Li N2 O14'
_chemical_formula_weight 731.49
_chemical_name_systematic ?
_space_group_IT_number 2
_symmetry_cell_setting triclinic
_symmetry_space_group_name_Hall '-P 1'
_symmetry_space_group_name_H-M 'P -1'
_atom_sites_solution_hydrogens geom
_atom_sites_solution_primary direct
_atom_sites_solution_secondary difmap
_audit_creation_method SHELXL-97
_cell_angle_alpha 98.366(10)
_cell_angle_beta 93.940(7)
_cell_angle_gamma 94.900(6)
_cell_formula_units_Z 2
_cell_length_a 7.0910(9)
_cell_length_b 14.0438(15)
_cell_length_c 17.133(2)
_cell_measurement_reflns_used 5460
_cell_measurement_temperature 120.0(2)
_cell_measurement_theta_max 57.822
_cell_measurement_theta_min 2.616
_cell_volume 1676.2(3)
_computing_cell_refinement 'APEX2 (Bruker, 2006)'
_computing_data_collection 'APEX2 (Bruker, 2006)'
_computing_data_reduction 'SAINT V7.60A (Bruker, 2008)'
_computing_structure_refinement 'SHELXL-97 (Sheldrick, 2008)'
_computing_structure_solution 'SHELXS-97 (Sheldrick, 2008)'
_diffrn_ambient_temperature 120.0(2)
_diffrn_measured_fraction_theta_full 0.922
_diffrn_measured_fraction_theta_max 0.922
_diffrn_measurement_device_type 'Bruker PLATINUM135 CCD area detector'
_diffrn_measurement_method 'w scans'
_diffrn_radiation_monochromator 'cross-coupled G\"obel mirrors'
_diffrn_radiation_source 'Microstar rotating anode'
_diffrn_radiation_type CuK\a
_diffrn_radiation_wavelength 1.54178
_diffrn_reflns_av_R_equivalents 0.0488
_diffrn_reflns_av_sigmaI/netI 0.0683
_diffrn_reflns_limit_h_max 6
_diffrn_reflns_limit_h_min -7
_diffrn_reflns_limit_k_max 13
_diffrn_reflns_limit_k_min -13
_diffrn_reflns_limit_l_max 16
_diffrn_reflns_limit_l_min -16
_diffrn_reflns_number 5763
_diffrn_reflns_theta_full 49.98
_diffrn_reflns_theta_max 49.98
_diffrn_reflns_theta_min 2.62
_diffrn_standards_interval_count 0
_exptl_absorpt_coefficient_mu 2.364
_exptl_absorpt_correction_T_max 0.9767
_exptl_absorpt_correction_T_min 0.7646
_exptl_absorpt_correction_type multi-scan
_exptl_absorpt_process_details 'SADABS (Bruker, 2004)'
_exptl_crystal_colour dark-red
_exptl_crystal_density_diffrn 1.449
_exptl_crystal_description needle
_exptl_crystal_F_000 768
_exptl_crystal_size_max 0.12
_exptl_crystal_size_mid 0.03
_exptl_crystal_size_min 0.01
_refine_diff_density_max 2.039
_refine_diff_density_min -0.734
_refine_diff_density_rms 0.211
_refine_ls_extinction_coef 0.0029(12)
_refine_ls_extinction_expression Fc^*^=kFc[1+0.001xFc^2^\l^3^/sin(2\q)]^-1/4^
_refine_ls_extinction_method SHELXL
_refine_ls_goodness_of_fit_ref 1.180
_refine_ls_hydrogen_treatment constr
_refine_ls_matrix_type full
_refine_ls_number_parameters 443
_refine_ls_number_reflns 3153
_refine_ls_number_restraints 24
_refine_ls_restrained_S_all 1.182
_refine_ls_R_factor_all 0.1819
_refine_ls_R_factor_gt 0.1717
_refine_ls_shift/su_max 0.000
_refine_ls_shift/su_mean 0.000
_refine_ls_structure_factor_coef Fsqd
_refine_ls_weighting_details 'calc w=1/[\s^2^(Fo^2^)+(0.2000P)^2^+55.0000P] where P=(Fo^2^+2Fc^2^)/3'
_refine_ls_weighting_scheme calc
_refine_ls_wR_factor_gt 0.4619
_refine_ls_wR_factor_ref 0.4658
_reflns_number_gt 2619
_reflns_number_total 3153
_reflns_threshold_expression >2sigma(I)
_cod_data_source_file jo401555a_si_001_7.cif
_cod_data_source_block 2b+Li
_cod_database_code 4028642

loop_
_symmetry_equiv_pos_as_xyz
'x, y, z'
'-x, -y, -z'

loop_
_atom_site_label
_atom_site_type_symbol
_atom_site_fract_x
_atom_site_fract_y
_atom_site_fract_z
_atom_site_U_iso_or_equiv
_atom_site_adp_type
_atom_site_occupancy
_atom_site_symmetry_multiplicity
_atom_site_calc_flag
_atom_site_refinement_flags
_atom_site_attached_hydrogens
Li1 Li 0.922(4) 0.486(2) 0.2159(16) 0.031(7) Uani 1 1 d . 0
O1W O 0.805(2) 0.6068(9) 0.2318(8) 0.048(4) Uani 1 1 d . 2
Cl1 Cl 0.6932(7) 0.6988(3) 0.4492(2) 0.0353(15) Uani 1 1 d . 0
O11 O 0.641(2) 0.6406(9) 0.3745(7) 0.052(4) Uani 1 1 d . 0
O12 O 0.5568(17) 0.7656(8) 0.4641(7) 0.035(3) Uani 1 1 d . 0
O13 O 0.692(3) 0.6384(11) 0.5094(9) 0.071(5) Uani 1 1 d . 0
O14 O 0.8793(19) 0.7504(10) 0.4474(9) 0.056(4) Uani 1 1 d . 0
Cl2 Cl 0.6557(7) 0.7444(3) 0.0705(3) 0.0399(16) Uani 1 1 d . 0
O21 O 0.802(3) 0.7751(11) 0.0227(11) 0.089(6) Uani 1 1 d U 0
O22 O 0.612(2) 0.6418(10) 0.0523(10) 0.070(5) Uani 1 1 d U 0
O23 O 0.728(3) 0.7679(13) 0.1501(10) 0.088(6) Uani 1 1 d U 0
O24 O 0.498(3) 0.7930(14) 0.0594(12) 0.099(6) Uani 1 1 d U 0
O1 O 0.7290(18) 0.2538(8) 0.3324(6) 0.033(3) Uani 1 1 d . 0
O2 O 0.9054(18) 0.4461(8) 0.3297(7) 0.036(3) Uani 1 1 d . 0
O3 O 1.1955(19) 0.5104(9) 0.2595(8) 0.045(4) Uani 1 1 d . 0
O4 O 1.063(2) 0.4980(9) 0.1108(7) 0.048(4) Uani 1 1 d . 0
O5 O 0.773(2) 0.3756(8) 0.1458(7) 0.044(4) Uani 1 1 d . 0
N1 N 0.809(2) 0.0656(9) 0.7090(8) 0.031(4) Uani 1 1 d . 0
N2 N 0.713(2) 0.1241(10) 0.1954(8) 0.028(4) Uani 1 1 d . 0
C1 C 0.771(3) 0.0079(13) 0.6393(10) 0.030(5) Uani 1 1 d . 0
C2 C 0.739(3) -0.0926(12) 0.6389(11) 0.031(5) Uani 1 1 d . 0
H2A H 0.7168 -0.1346 0.5898 0.038 Uiso 1 1 calc R 0
C3 C 0.741(2) -0.1302(12) 0.7071(10) 0.030(5) Uani 1 1 d . 0
H3A H 0.7193 -0.1981 0.7060 0.036 Uiso 1 1 calc R 0
C4 C 0.775(2) -0.0680(13) 0.7796(10) 0.029(5) Uani 1 1 d . 0
C5 C 0.772(2) -0.1059(13) 0.8537(10) 0.029(4) Uani 1 1 d . 0
H5A H 0.7500 -0.1737 0.8534 0.034 Uiso 1 1 calc R 0
C6 C 0.801(3) -0.0453(13) 0.9237(11) 0.037(5) Uani 1 1 d . 0
H6A H 0.7994 -0.0702 0.9724 0.044 Uiso 1 1 calc R 0
C7 C 0.833(3) 0.0549(14) 0.9232(11) 0.038(5) Uani 1 1 d . 0
H7A H 0.8532 0.0974 0.9721 0.045 Uiso 1 1 calc R 0
C8 C 0.837(2) 0.0929(12) 0.8536(10) 0.028(4) Uani 1 1 d . 0
H8A H 0.8565 0.1608 0.8547 0.034 Uiso 1 1 calc R 0
C9 C 0.812(2) 0.0314(12) 0.7820(10) 0.027(4) Uani 1 1 d . 0
C10 C 0.763(3) 0.0488(12) 0.5658(10) 0.028(4) Uani 1 1 d . 0
H10A H 0.7606 0.1167 0.5690 0.034 Uiso 1 1 calc R 0
C11 C 0.759(3) -0.0038(13) 0.4948(10) 0.032(5) Uani 1 1 d . 0
H11A H 0.7603 -0.0717 0.4934 0.039 Uiso 1 1 calc R 0
C12 C 0.754(2) 0.0315(12) 0.4180(10) 0.028(5) Uani 1 1 d . 0
C13 C 0.757(2) 0.1291(13) 0.4129(10) 0.031(5) Uani 1 1 d . 0
H13A H 0.7700 0.1751 0.4598 0.037 Uiso 1 1 calc R 0
C14 C 0.742(2) 0.1599(12) 0.3400(10) 0.025(4) Uani 1 1 d . 0
C15 C 0.728(2) 0.0945(12) 0.2694(10) 0.025(4) Uani 1 1 d . 0
C16 C 0.725(3) -0.0023(14) 0.2762(10) 0.037(5) Uani 1 1 d . 0
H16A H 0.7152 -0.0483 0.2293 0.044 Uiso 1 1 calc R 0
C17 C 0.737(3) -0.0356(13) 0.3494(10) 0.035(5) Uani 1 1 d . 0
H17A H 0.7327 -0.1028 0.3520 0.042 Uiso 1 1 calc R 0
C18 C 0.748(3) 0.3262(12) 0.4019(10) 0.034(5) Uani 1 1 d . 0
H18A H 0.8698 0.3237 0.4332 0.041 Uiso 1 1 calc R 0
H18B H 0.6428 0.3155 0.4356 0.041 Uiso 1 1 calc R 0
C19 C 0.743(3) 0.4233(13) 0.3732(11) 0.036(5) Uani 1 1 d . 0
H19A H 0.6248 0.4225 0.3386 0.043 Uiso 1 1 calc R 0
H19B H 0.7403 0.4745 0.4193 0.043 Uiso 1 1 calc R 0
C20 C 1.066(3) 0.4893(16) 0.3787(11) 0.046(6) Uani 1 1 d . 0
H20A H 1.0766 0.4594 0.4275 0.056 Uiso 1 1 calc R 0
H20B H 1.0557 0.5593 0.3939 0.056 Uiso 1 1 calc R 0
C21 C 1.237(3) 0.4744(15) 0.3340(11) 0.045(6) Uani 1 1 d . 0
H21A H 1.3520 0.5111 0.3637 0.055 Uiso 1 1 calc R 0
H21B H 1.2584 0.4051 0.3242 0.055 Uiso 1 1 calc R 0
C22 C 1.323(3) 0.4848(18) 0.2023(12) 0.058(6) Uani 1 1 d . 0
H22A H 1.3214 0.4136 0.1909 0.069 Uiso 1 1 calc R 0
H22B H 1.4534 0.5124 0.2220 0.069 Uiso 1 1 calc R 0
C23 C 1.262(3) 0.5235(16) 0.1295(12) 0.051(6) Uani 1 1 d . 0
H23A H 1.2894 0.5948 0.1380 0.061 Uiso 1 1 calc R 0
H23B H 1.3330 0.4963 0.0851 0.061 Uiso 1 1 calc R 0
C24 C 1.027(3) 0.4033(14) 0.0618(11) 0.052(6) Uani 1 1 d . 0
H24A H 1.1006 0.3551 0.0841 0.063 Uiso 1 1 calc R 0
H24B H 1.0603 0.4062 0.0070 0.063 Uiso 1 1 calc R 0
C25 C 0.812(3) 0.3791(17) 0.0649(11) 0.058(7) Uani 1 1 d . 0
H25A H 0.7418 0.4291 0.0439 0.069 Uiso 1 1 calc R 0
H25B H 0.7702 0.3159 0.0320 0.069 Uiso 1 1 calc R 0
C26 C 0.674(3) 0.2864(13) 0.1621(11) 0.036(5) Uani 1 1 d . 0
H26A H 0.5840 0.2582 0.1162 0.044 Uiso 1 1 calc R 0
H26B H 0.5997 0.3009 0.2086 0.044 Uiso 1 1 calc R 0
C27 C 0.812(3) 0.2143(13) 0.1783(10) 0.039(5) Uani 1 1 d . 0
H27A H 0.8856 0.1996 0.1317 0.047 Uiso 1 1 calc R 0
H27B H 0.9023 0.2428 0.2240 0.047 Uiso 1 1 calc R 0
C28 C 0.681(3) 0.0495(12) 0.1255(10) 0.032(5) Uani 1 1 d . 0
H28A H 0.6134 -0.0087 0.1396 0.049 Uiso 1 1 calc R 0
H28B H 0.8030 0.0339 0.1061 0.049 Uiso 1 1 calc R 0
H28C H 0.6040 0.0733 0.0840 0.049 Uiso 1 1 calc R 0
C29 C 0.869(4) 0.1738(15) 0.7110(12) 0.055(6) Uani 1 1 d . 0
H29A H 0.9652 0.1969 0.7560 0.066 Uiso 1 1 calc R 0
H29B H 0.9273 0.1838 0.6615 0.066 Uiso 1 1 calc R 0
C30 C 0.704(3) 0.2287(15) 0.7193(12) 0.051(6) Uani 1 1 d . 0
H30A H 0.7433 0.2974 0.7196 0.076 Uiso 1 1 calc R 0
H30B H 0.6493 0.2201 0.7690 0.076 Uiso 1 1 calc R 0
H30C H 0.6094 0.2055 0.6747 0.076 Uiso 1 1 calc R 0

loop_
_atom_site_aniso_label
_atom_site_aniso_U_11
_atom_site_aniso_U_22
_atom_site_aniso_U_33
_atom_site_aniso_U_23
_atom_site_aniso_U_13
_atom_site_aniso_U_12
Li1 0.034(18) 0.025(17) 0.029(16) 0.003(13) -0.014(13) -0.006(14)
O1W 0.071(10) 0.027(8) 0.048(8) 0.011(6) 0.001(7) 0.011(7)
Cl1 0.054(3) 0.020(3) 0.031(3) 0.002(2) -0.005(2) 0.004(2)
O11 0.073(10) 0.035(8) 0.040(8) -0.019(7) -0.003(7) 0.011(7)
O12 0.043(8) 0.024(7) 0.039(7) 0.006(6) -0.002(6) 0.004(6)
O13 0.103(13) 0.062(11) 0.061(10) 0.037(9) 0.009(9) 0.026(9)
O14 0.036(9) 0.054(9) 0.072(10) 0.006(8) -0.009(7) -0.016(7)
Cl2 0.054(3) 0.025(3) 0.038(3) 0.002(2) -0.011(2) 0.002(2)
O21 0.125(13) 0.050(9) 0.094(11) 0.015(8) 0.051(10) -0.016(9)
O22 0.075(10) 0.036(9) 0.094(11) 0.000(8) 0.014(9) -0.004(8)
O23 0.119(13) 0.083(11) 0.054(10) 0.009(8) -0.023(9) -0.007(10)
O24 0.084(12) 0.083(12) 0.121(13) -0.016(10) -0.021(10) 0.036(10)
O1 0.055(9) 0.018(8) 0.022(7) -0.002(5) -0.009(6) 0.006(6)
O2 0.046(8) 0.027(7) 0.032(7) 0.011(6) -0.010(6) -0.004(6)
O3 0.045(9) 0.041(8) 0.048(9) 0.013(7) -0.010(7) -0.008(7)
O4 0.071(11) 0.032(8) 0.038(8) 0.008(6) -0.007(7) -0.008(7)
O5 0.073(10) 0.024(7) 0.033(8) 0.004(6) -0.004(7) -0.010(7)
N1 0.053(10) 0.007(8) 0.032(10) 0.005(7) -0.008(7) 0.001(7)
N2 0.045(10) 0.020(9) 0.021(9) 0.007(7) -0.004(7) 0.001(7)
C1 0.038(12) 0.026(11) 0.020(11) -0.010(9) -0.009(8) -0.005(9)
C2 0.034(11) 0.018(11) 0.037(12) 0.000(9) -0.010(8) -0.009(8)
C3 0.032(11) 0.017(10) 0.039(12) 0.010(10) -0.014(9) -0.002(8)
C4 0.024(11) 0.030(12) 0.030(11) 0.002(9) -0.005(8) -0.005(8)
C5 0.026(10) 0.023(10) 0.037(12) 0.009(9) -0.002(8) -0.002(8)
C6 0.057(14) 0.027(12) 0.028(12) 0.014(10) -0.003(9) -0.003(10)
C7 0.045(13) 0.036(13) 0.028(11) -0.004(9) -0.007(9) 0.006(10)
C8 0.040(12) 0.014(10) 0.029(11) 0.000(9) 0.001(8) 0.004(8)
C9 0.028(10) 0.026(11) 0.026(11) 0.014(9) 0.000(8) -0.013(8)
C10 0.042(12) 0.011(9) 0.029(12) 0.003(9) -0.002(8) -0.007(8)
C11 0.041(12) 0.021(11) 0.031(12) 0.004(9) -0.004(8) -0.008(8)
C12 0.035(11) 0.023(12) 0.022(11) -0.002(9) -0.009(8) -0.006(8)
C13 0.035(11) 0.027(12) 0.024(11) -0.002(8) -0.005(8) -0.014(9)
C14 0.020(10) 0.013(11) 0.041(13) 0.008(9) -0.013(8) -0.005(8)
C15 0.026(10) 0.015(11) 0.030(11) -0.002(9) -0.002(8) -0.005(8)
C16 0.046(13) 0.034(13) 0.023(11) -0.007(9) -0.013(9) -0.003(9)
C17 0.054(13) 0.022(11) 0.028(12) 0.007(9) -0.006(9) -0.007(9)
C18 0.050(13) 0.021(11) 0.030(11) -0.002(9) 0.000(9) 0.010(9)
C19 0.038(12) 0.030(12) 0.040(11) 0.009(9) 0.009(9) -0.005(9)
C20 0.044(14) 0.058(15) 0.037(12) 0.014(10) -0.007(11) -0.003(11)
C21 0.048(14) 0.043(13) 0.039(12) 0.015(10) -0.023(10) -0.029(10)
C22 0.050(15) 0.077(17) 0.044(14) 0.004(12) -0.005(11) 0.015(12)
C23 0.047(15) 0.055(15) 0.051(14) 0.016(11) 0.003(11) -0.005(11)
C24 0.10(2) 0.036(13) 0.020(10) -0.001(9) 0.001(11) 0.020(13)
C25 0.083(18) 0.066(16) 0.017(11) 0.009(10) -0.006(10) -0.035(13)
C26 0.036(12) 0.040(13) 0.031(11) 0.008(9) -0.015(9) 0.001(10)
C27 0.057(14) 0.036(12) 0.021(10) 0.003(9) -0.010(9) -0.004(11)
C28 0.036(11) 0.029(11) 0.028(11) 0.005(9) -0.005(8) -0.018(9)
C29 0.089(19) 0.044(14) 0.029(12) 0.003(10) -0.015(11) 0.004(13)
C30 0.067(16) 0.043(14) 0.043(13) 0.011(10) -0.001(11) 0.011(12)

loop_
_atom_type_symbol
_atom_type_description
_atom_type_scat_dispersion_real
_atom_type_scat_dispersion_imag
_atom_type_scat_source
C C 0.0181 0.0091 'International Tables Vol C Tables 4.2.6.8 and 6.1.1.4'
H H 0.0000 0.0000 'International Tables Vol C Tables 4.2.6.8 and 6.1.1.4'
Cl Cl 0.3639 0.7018 'International Tables Vol C Tables 4.2.6.8 and 6.1.1.4'
Li Li 0.0008 0.0003 'International Tables Vol C Tables 4.2.6.8 and 6.1.1.4'
N N 0.0311 0.0180 'International Tables Vol C Tables 4.2.6.8 and 6.1.1.4'
O O 0.0492 0.0322 'International Tables Vol C Tables 4.2.6.8 and 6.1.1.4'

loop_
_geom_angle_atom_site_label_1
_geom_angle_atom_site_label_2
_geom_angle_atom_site_label_3
_geom_angle
O1W Li1 O5 116.6(15)
O1W Li1 O3 109.2(14)
O5 Li1 O3 133.1(17)
O1W Li1 O2 99.7(14)
O5 Li1 O2 102.7(13)
O3 Li1 O2 78.6(11)
O1W Li1 O4 102.0(13)
O5 Li1 O4 82.2(11)
O3 Li1 O4 78.7(12)
O2 Li1 O4 152.6(16)
O1W Li1 O1 119.8(12)
O5 Li1 O1 65.1(8)
O3 Li1 O1 101.0(10)
O2 Li1 O1 37.9(6)
O4 Li1 O1 134.9(11)
O1W Li1 N2 137.4(12)
O5 Li1 N2 37.4(7)
O3 Li1 N2 108.5(11)
O2 Li1 N2 69.2(8)
O4 Li1 N2 104.2(10)
O1 Li1 N2 32.3(3)
O12 Cl1 O11 108.7(8)
O12 Cl1 O13 108.3(9)
O11 Cl1 O13 109.0(9)
O12 Cl1 O14 109.8(8)
O11 Cl1 O14 109.1(9)
O13 Cl1 O14 111.8(10)
O24 Cl2 O23 108.7(12)
O24 Cl2 O22 112.0(11)
O23 Cl2 O22 108.8(10)
O24 Cl2 O21 110.3(13)
O23 Cl2 O21 107.4(12)
O22 Cl2 O21 109.6(10)
C14 O1 C18 119.7(13)
C14 O1 Li1 145.9(11)
C18 O1 Li1 84.3(9)
C20 O2 C19 113.4(13)
C20 O2 Li1 109.0(13)
C19 O2 Li1 131.2(13)
C22 O3 C21 113.4(16)
C22 O3 Li1 112.9(15)
C21 O3 Li1 115.0(13)
C23 O4 C24 110.7(17)
C23 O4 Li1 110.6(13)
C24 O4 Li1 106.1(13)
C25 O5 C26 116.6(14)
C25 O5 Li1 109.4(13)
C26 O5 Li1 132.3(13)
C1 N1 C9 123.3(14)
C1 N1 C29 119.7(14)
C9 N1 C29 116.9(14)
C15 N2 C28 118.0(13)
C15 N2 C27 123.3(13)
C28 N2 C27 112.5(13)
C15 N2 Li1 111.0(10)
C28 N2 Li1 129.7(9)
C27 N2 Li1 20.3(9)
N1 C1 C2 118.5(16)
N1 C1 C10 120.3(15)
C2 C1 C10 121.1(15)
C3 C2 C1 121.1(17)
C2 C3 C4 119.3(16)
C9 C4 C3 121.0(16)
C9 C4 C5 118.4(16)
C3 C4 C5 120.6(16)
C6 C5 C4 120.4(16)
C5 C6 C7 119.1(16)
C8 C7 C6 121.7(17)
C7 C8 C9 119.6(16)
C8 C9 C4 120.7(15)
C8 C9 N1 122.4(15)
C4 C9 N1 116.7(15)
C11 C10 C1 123.5(16)
C10 C11 C12 127.0(17)
C13 C12 C17 119.7(16)
C13 C12 C11 121.6(15)
C17 C12 C11 118.6(16)
C14 C13 C12 120.5(16)
O1 C14 C13 122.3(16)
O1 C14 C15 116.1(15)
C13 C14 C15 121.6(16)
C16 C15 N2 120.8(15)
C16 C15 C14 116.8(16)
N2 C15 C14 122.4(15)
C15 C16 C17 122.8(17)
C12 C17 C16 118.7(17)
O1 C18 C19 106.7(14)
O2 C19 C18 112.2(15)
O2 C20 C21 108.2(15)
O3 C21 C20 104.9(16)
O3 C22 C23 107.9(18)
O4 C23 C22 109.2(16)
O4 C24 C25 102.6(17)
O5 C25 C24 108.7(16)
O5 C26 C27 111.0(15)
N2 C27 C26 111.5(16)
C30 C29 N1 109.9(19)

loop_
_geom_bond_atom_site_label_1
_geom_bond_atom_site_label_2
_geom_bond_distance
Li1 O1W 1.94(3)
Li1 O5 2.00(3)
Li1 O3 2.01(3)
Li1 O2 2.12(3)
Li1 O4 2.14(3)
Li1 O1 4.25(3)
Li1 N2 5.13(3)
Cl1 O12 1.415(13)
Cl1 O11 1.422(13)
Cl1 O13 1.427(14)
Cl1 O14 1.454(14)
Cl2 O24 1.376(18)
Cl2 O23 1.405(16)
Cl2 O22 1.430(15)
Cl2 O21 1.443(17)
O1 C14 1.35(2)
O1 C18 1.44(2)
O2 C20 1.41(2)
O2 C19 1.45(2)
O3 C22 1.41(2)
O3 C21 1.46(2)
O4 C23 1.43(2)
O4 C24 1.46(2)
O5 C25 1.44(2)
O5 C26 1.46(2)
N1 C1 1.34(2)
N1 C9 1.40(2)
N1 C29 1.54(3)
N2 C15 1.39(2)
N2 C28 1.46(2)
N2 C27 1.47(2)
C1 C2 1.41(2)
C1 C10 1.46(2)
C2 C3 1.35(2)
C3 C4 1.40(2)
C4 C9 1.39(2)
C4 C5 1.45(2)
C5 C6 1.36(2)
C6 C7 1.41(3)
C7 C8 1.38(2)
C8 C9 1.38(2)
C10 C11 1.33(2)
C11 C12 1.47(2)
C12 C13 1.38(2)
C12 C17 1.39(2)
C13 C14 1.38(2)
C14 C15 1.40(2)
C15 C16 1.38(2)
C16 C17 1.40(3)
C18 C19 1.52(2)
C20 C21 1.49(3)
C22 C23 1.48(3)
C24 C25 1.54(3)
C26 C27 1.51(3)
C29 C30 1.46(3)
